data_2235856
loop_
_publ_author_name
'Assani, Abderrazzak'
'Saadi, Mohamed'
'Zriouil, Mohammed'
'El Ammari, Lahcen'

_publ_section_title
;
 Dilead(II) trimanganese(II) bis(hydrogenphosphate) bis(phosphate)
;
_journal_coeditor_code HP2043
_journal_issue 8
_journal_name_full 'Acta Crystallographica Section E'
_journal_page_first i66
_journal_paper_doi 10.1107/S1600536812033259
_journal_volume 68
_journal_year 2012
_chemical_formula_iupac 'Pb2 Mn3 (H P O4)2 (P O4)2'
_chemical_formula_structural 'Pb2 Mn3 (P O4)2 (H P O4)2'
_chemical_formula_sum 'H2 Mn3 O16 P4 Pb2'
_chemical_formula_weight 961.10
_chemical_name_systematic
;
Dilead(II) trimanganese(II) bis(hydrogenphosphate) bis(phosphate)
;
_space_group_IT_number 14
_symmetry_cell_setting monoclinic
_symmetry_space_group_name_Hall '-P 2ybc'
_symmetry_space_group_name_H-M 'P 1 21/c 1'
_atom_sites_solution_hydrogens geom
_atom_sites_solution_primary direct
_atom_sites_solution_secondary difmap
_audit_creation_method SHELXL-97
_cell_angle_alpha 90.00
_cell_angle_beta 100.917(2)
_cell_angle_gamma 90.00
_cell_formula_units_Z 2
_cell_length_a 7.9449(2)
_cell_length_b 8.8911(2)
_cell_length_c 9.5718(3)
_cell_measurement_reflns_used 1225
_cell_measurement_temperature 296(2)
_cell_measurement_theta_max 25.35
_cell_measurement_theta_min 2.61
_cell_volume 663.91(3)
_computing_cell_refinement 'SAINT (Bruker, 2005)'
_computing_data_collection 'APEX2 (Bruker, 2005)'
_computing_data_reduction 'SAINT (Bruker, 2005)'
_computing_molecular_graphics 'ORTEP-3 for Windows (Farrugia, 1997) and DIAMOND (Brandenburg, 2006)'
_computing_publication_material 'PLATON (Spek, 2009) and publCIF (Westrip, 2010)'
_computing_structure_refinement 'SHELXL97 (Sheldrick, 2008)'
_computing_structure_solution 'SHELXS97 (Sheldrick, 2008)'
_diffrn_ambient_temperature 296(2)
_diffrn_measured_fraction_theta_full 1.000
_diffrn_measured_fraction_theta_max 1.000
_diffrn_measurement_device_type 'Bruker X8 APEXII'
_diffrn_measurement_method '\f and \w scans'
_diffrn_radiation_monochromator graphite
_diffrn_radiation_source 'fine-focus sealed tube'
_diffrn_radiation_type MoK\a
_diffrn_radiation_wavelength 0.71073
_diffrn_reflns_av_R_equivalents 0.0439
_diffrn_reflns_av_sigmaI/netI 0.0271
_diffrn_reflns_limit_h_max 9
_diffrn_reflns_limit_h_min -9
_diffrn_reflns_limit_k_max 10
_diffrn_reflns_limit_k_min -10
_diffrn_reflns_limit_l_max 11
_diffrn_reflns_limit_l_min -11
_diffrn_reflns_number 8738
_diffrn_reflns_theta_full 25.35
_diffrn_reflns_theta_max 25.35
_diffrn_reflns_theta_min 2.61
_exptl_absorpt_coefficient_mu 28.625
_exptl_absorpt_correction_T_max 0.117
_exptl_absorpt_correction_T_min 0.029
_exptl_absorpt_correction_type multi-scan
_exptl_absorpt_process_details '(SADABS; Sheldrick, 2003)'
_exptl_crystal_colour pink
_exptl_crystal_density_diffrn 4.808
_exptl_crystal_density_method 'not measured'
_exptl_crystal_description prism
_exptl_crystal_F_000 858
_exptl_crystal_size_max 0.18
_exptl_crystal_size_mid 0.12
_exptl_crystal_size_min 0.08
_refine_diff_density_max 1.365
_refine_diff_density_min -2.033
_refine_ls_extinction_coef 0.0091(4)
_refine_ls_extinction_expression Fc^*^=kFc[1+0.001xFc^2^\l^3^/sin(2\q)]^-1/4^
_refine_ls_extinction_method 'SHELXL97 (Sheldrick, 2008)'
_refine_ls_goodness_of_fit_ref 1.103
_refine_ls_hydrogen_treatment constr
_refine_ls_matrix_type full
_refine_ls_number_parameters 116
_refine_ls_number_reflns 1225
_refine_ls_number_restraints 0
_refine_ls_restrained_S_all 1.103
_refine_ls_R_factor_all 0.0203
_refine_ls_R_factor_gt 0.0197
_refine_ls_shift/su_max 0.001
_refine_ls_shift/su_mean 0.000
_refine_ls_structure_factor_coef Fsqd
_refine_ls_weighting_details 'calc w=1/[\s^2^(Fo^2^)+(0.0232P)^2^+2.9120P] where P=(Fo^2^+2Fc^2^)/3'
_refine_ls_weighting_scheme calc
_refine_ls_wR_factor_gt 0.0501
_refine_ls_wR_factor_ref 0.0505
_reflns_number_gt 1202
_reflns_number_total 1225
_reflns_threshold_expression I>2\s(I)
_cod_data_source_file hp2043.cif
_cod_data_source_block I
_cod_original_cell_volume 663.90(3)
_cod_original_sg_symbol_H-M 'P 21/c'
_cod_database_code 2235856
_cod_database_fobs_code 2235856

loop_
_symmetry_equiv_pos_as_xyz
'x, y, z'
'-x, y+1/2, -z+1/2'
'-x, -y, -z'
'x, -y-1/2, z-1/2'

loop_
_atom_site_type_symbol
_atom_site_label
_atom_site_fract_x
_atom_site_fract_y
_atom_site_fract_z
_atom_site_U_iso_or_equiv
_atom_site_adp_type
_atom_site_calc_flag
_atom_site_refinement_flags
_atom_site_occupancy
_atom_site_symmetry_multiplicity
Pb Pb1 0.41097(3) 0.52400(2) 0.75343(2) 0.01734(13) Uani d . 1 1
Mn Mn1 0.0000 0.5000 0.5000 0.0091(2) Uani d S 1 2
Mn Mn2 0.10770(9) 0.13892(8) 0.59303(7) 0.00981(19) Uani d . 1 1
P P1 0.14019(16) 0.70441(14) 0.23105(12) 0.0076(3) Uani d . 1 1
P P2 0.65619(16) 0.70724(14) 0.56583(12) 0.0087(3) Uani d . 1 1
O O1 0.0496(5) 0.6808(4) 0.3570(4) 0.0123(7) Uani d . 1 1
O O2 0.0740(5) 0.5969(4) 0.1080(3) 0.0122(7) Uani d . 1 1
O O3 0.1156(5) 0.8690(4) 0.1828(4) 0.0127(7) Uani d . 1 1
O O4 0.3370(5) 0.6828(4) 0.2816(4) 0.0133(7) Uani d . 1 1
O O5 0.7064(5) 0.6754(5) 0.7236(4) 0.0208(9) Uani d . 1 1
O O6 0.7536(5) 0.6118(4) 0.4742(4) 0.0152(8) Uani d . 1 1
O O7 0.6777(5) 0.8718(4) 0.5276(4) 0.0212(9) Uani d . 1 1
O O8 0.4617(5) 0.6642(4) 0.5341(4) 0.0146(7) Uani d . 1 1
H H8 0.4002 0.6667 0.4499 0.022 Uiso d R 1 1

loop_
_atom_site_aniso_label
_atom_site_aniso_U_11
_atom_site_aniso_U_22
_atom_site_aniso_U_33
_atom_site_aniso_U_12
_atom_site_aniso_U_13
_atom_site_aniso_U_23
Pb1 0.01783(17) 0.01676(17) 0.01923(17) 0.00271(7) 0.00812(10) 0.00201(7)
Mn1 0.0108(6) 0.0084(5) 0.0080(5) 0.0006(4) 0.0018(4) 0.0002(4)
Mn2 0.0096(4) 0.0107(4) 0.0082(4) 0.0003(3) -0.0008(3) -0.0006(3)
P1 0.0080(6) 0.0090(6) 0.0055(6) -0.0004(5) 0.0003(5) 0.0003(4)
P2 0.0080(6) 0.0111(6) 0.0067(6) -0.0007(5) 0.0009(5) -0.0005(4)
O1 0.0154(19) 0.0110(17) 0.0120(17) -0.0005(14) 0.0068(14) 0.0016(13)
O2 0.0154(19) 0.0111(17) 0.0076(16) 0.0002(14) -0.0045(14) -0.0020(13)
O3 0.0154(19) 0.0099(17) 0.0120(17) 0.0005(14) 0.0008(14) 0.0026(14)
O4 0.0083(18) 0.0234(19) 0.0078(16) 0.0002(14) 0.0004(13) -0.0002(14)
O5 0.015(2) 0.038(2) 0.0076(18) 0.0013(17) -0.0021(14) 0.0035(16)
O6 0.0113(18) 0.0200(19) 0.0153(17) 0.0061(15) 0.0048(14) 0.0015(15)
O7 0.030(2) 0.0118(18) 0.026(2) -0.0036(16) 0.0151(18) -0.0013(16)
O8 0.0087(17) 0.0261(19) 0.0079(16) -0.0034(15) -0.0012(14) 0.0016(15)

loop_
_atom_type_symbol
_atom_type_description
_atom_type_scat_dispersion_real
_atom_type_scat_dispersion_imag
_atom_type_scat_source
O O 0.0106 0.0060 'International Tables Vol C Tables 4.2.6.8 and 6.1.1.4'
P P 0.1023 0.0942 'International Tables Vol C Tables 4.2.6.8 and 6.1.1.4'
Mn Mn 0.3368 0.7283 'International Tables Vol C Tables 4.2.6.8 and 6.1.1.4'
Pb Pb -3.3944 10.1111 'International Tables Vol C Tables 4.2.6.8 and 6.1.1.4'
H H 0.0000 0.0000 'International Tables Vol C Tables 4.2.6.8 and 6.1.1.4'

loop_
_geom_angle_atom_site_label_1
_geom_angle_atom_site_label_2
_geom_angle_atom_site_label_3
_geom_angle_site_symmetry_1
_geom_angle_site_symmetry_3
_geom_angle
O3 Pb1 O8 4_576 . 82.97(11)
O3 Pb1 O6 4_576 3_666 69.84(11)
O8 Pb1 O6 . 3_666 70.75(11)
O3 Pb1 O4 4_576 4_576 56.56(11)
O8 Pb1 O4 . 4_576 71.32(11)
O6 Pb1 O4 3_666 4_576 116.47(11)
O3 Pb1 O7 4_576 2_646 91.78(12)
O8 Pb1 O7 . 2_646 173.95(12)
O6 Pb1 O7 3_666 2_646 104.65(12)
O4 Pb1 O7 4_576 2_646 108.25(11)
O3 Pb1 O5 4_576 . 123.87(12)
O8 Pb1 O5 . . 53.50(11)
O6 Pb1 O5 3_666 . 116.03(11)
O4 Pb1 O5 4_576 . 75.23(12)
O7 Pb1 O5 2_646 . 132.49(12)
O3 Pb1 O4 4_576 3_666 151.26(10)
O8 Pb1 O4 . 3_666 89.67(11)
O6 Pb1 O4 3_666 3_666 81.50(10)
O4 Pb1 O4 4_576 3_666 145.63(8)
O7 Pb1 O4 2_646 3_666 93.55(11)
O5 Pb1 O4 . 3_666 70.46(12)
O3 Mn1 O3 2_545 4_576 180.0000(10)
O3 Mn1 O6 2_545 3_666 94.68(14)
O3 Mn1 O6 4_576 3_666 85.32(14)
O3 Mn1 O6 2_545 1_455 85.32(14)
O3 Mn1 O6 4_576 1_455 94.68(14)
O6 Mn1 O6 3_666 1_455 180.00(19)
O3 Mn1 O1 2_545 . 89.35(13)
O3 Mn1 O1 4_576 . 90.65(13)
O6 Mn1 O1 3_666 . 98.16(13)
O6 Mn1 O1 1_455 . 81.84(13)
O3 Mn1 O1 2_545 3_566 90.65(13)
O3 Mn1 O1 4_576 3_566 89.35(13)
O6 Mn1 O1 3_666 3_566 81.84(13)
O6 Mn1 O1 1_455 3_566 98.16(13)
O1 Mn1 O1 . 3_566 180.0000(10)
O5 Mn2 O2 2_646 4_566 100.04(15)
O5 Mn2 O1 2_646 3_566 92.62(15)
O2 Mn2 O1 4_566 3_566 129.62(14)
O5 Mn2 O2 2_646 2_545 176.09(15)
O2 Mn2 O2 4_566 2_545 79.73(13)
O1 Mn2 O2 3_566 2_545 90.49(14)
O5 Mn2 O7 2_646 3_666 87.34(15)
O2 Mn2 O7 4_566 3_666 96.38(14)
O1 Mn2 O7 3_566 3_666 133.01(14)
O2 Mn2 O7 2_545 3_666 88.81(14)
O5 Mn2 O6 2_646 3_666 79.12(14)
O2 Mn2 O6 4_566 3_666 157.01(13)
O1 Mn2 O6 3_566 3_666 73.21(12)
O2 Mn2 O6 2_545 3_666 99.54(12)
O7 Mn2 O6 3_666 3_666 60.65(12)
O2 P1 O1 . . 112.1(2)
O2 P1 O3 . . 111.0(2)
O1 P1 O3 . . 108.4(2)
O2 P1 O4 . . 109.9(2)
O1 P1 O4 . . 109.4(2)
O3 P1 O4 . . 105.9(2)
O5 P2 O7 . . 113.5(2)
O5 P2 O6 . . 113.7(2)
O7 P2 O6 . . 107.6(2)
O5 P2 O8 . . 102.2(2)
O7 P2 O8 . . 109.8(2)
O6 P2 O8 . . 109.9(2)

loop_
_geom_bond_atom_site_label_1
_geom_bond_atom_site_label_2
_geom_bond_site_symmetry_2
_geom_bond_distance
Pb1 O3 4_576 2.504(4)
Pb1 O8 . 2.539(4)
Pb1 O6 3_666 2.614(4)
Pb1 O4 4_576 2.697(4)
Pb1 O7 2_646 2.698(4)
Pb1 O5 . 2.767(4)
Pb1 O4 3_666 2.785(4)
Mn1 O3 2_545 2.157(3)
Mn1 O3 4_576 2.157(3)
Mn1 O6 3_666 2.168(3)
Mn1 O6 1_455 2.168(3)
Mn1 O1 . 2.195(3)
Mn1 O1 3_566 2.195(3)
Mn2 O5 2_646 2.094(4)
Mn2 O2 4_566 2.122(4)
Mn2 O1 3_566 2.141(4)
Mn2 O2 2_545 2.208(3)
Mn2 O7 3_666 2.235(4)
Mn2 O6 3_666 2.610(4)
P1 O2 . 1.530(3)
P1 O1 . 1.531(3)
P1 O3 . 1.536(3)
P1 O4 . 1.559(4)
P2 O5 . 1.514(4)
P2 O7 . 1.526(4)
P2 O6 . 1.532(4)
P2 O8 . 1.565(4)
O1 Mn2 3_566 2.141(4)
O2 Mn2 4_565 2.122(4)
O2 Mn2 2 2.208(3)
O3 Mn1 2 2.157(3)
O3 Pb1 4_575 2.504(4)
O4 Pb1 4_575 2.697(4)
O4 Pb1 3_666 2.785(4)
O5 Mn2 2_656 2.094(4)
O6 Mn1 1_655 2.168(3)
O6 Mn2 3_666 2.610(4)
O6 Pb1 3_666 2.614(4)
O7 Mn2 3_666 2.235(4)
O7 Pb1 2_656 2.698(4)
O8 H8 . 0.8600

loop_
_geom_hbond_atom_site_label_D
_geom_hbond_atom_site_label_H
_geom_hbond_atom_site_label_A
_geom_hbond_distance_DH
_geom_hbond_distance_HA
_geom_hbond_distance_DA
_geom_hbond_angle_DHA
O8 H8 O4 0.86 1.60 2.437(5) 163.7
O8 H8 O1 0.86 2.76 3.393(5) 131.5
